data_7013382
loop_
_publ_author_name
'Kujime, Masato'
'Hikichi, Shiro'
'Akita, Munetaka'

_publ_section_title
;
 Interaction of hydroperoxopalladium complexes, (TpR)(py)Pd?OOH, with
 hydroxo-nickel and -cobalt complexes, [(&#xFFFD;-OH)(MTpR?)]2 (M = Ni,
 Co), leading to oxidative dehydrogenation of the saturated hydrocarbyl
 moiety in the ancillary ligand (TpiPr2)Electronic supplementary
 information (ESI) available: Fig. 4: 1H NMR monitoring of the reaction
 of 2iPr2 and 4iPr2(Ni) at ?20 &#xFFFD;C. See
 http://www.rsc.org/suppdata/dt/b3/b307262m/
;
_journal_issue 18
_journal_name_full 'Dalton Transactions'
_journal_page_first 3506
_journal_paper_doi 10.1039/b307262m
_journal_year 2003
_chemical_formula_moiety 'C51 H83.50 B2 Co N16.50 O2 Pd '
_chemical_formula_sum 'C51 H83.5 B2 Co N16.5 O2 Pd'
_chemical_formula_weight 1146.78
_space_group_IT_number 2
_symmetry_cell_setting triclinic
_symmetry_Int_Tables_number 2
_symmetry_space_group_name_Hall '-P 1'
_symmetry_space_group_name_H-M 'P -1'
_audit_creation_date 'Thu Jul 17 22:13:15 2003'
_audit_creation_method 'by teXsan'
_cell_angle_alpha 95.350(4)
_cell_angle_beta 114.865(1)
_cell_angle_gamma 84.508(4)
_cell_formula_units_Z 2
_cell_length_a 13.356(1)
_cell_length_b 21.0836(8)
_cell_length_c 12.1174(9)
_cell_measurement_reflns_used 10287
_cell_measurement_temperature 213.2
_cell_measurement_theta_max 27.5
_cell_measurement_theta_min 1.9
_cell_volume 3076.3(3)
_computing_cell_refinement PROCESS-AUTO
_computing_data_collection PROCESS-AUTO
_computing_data_reduction 'teXsan Ver. 1.11'
_computing_publication_material 'teXsan Ver. 1.11'
_computing_structure_refinement SHELXL97
_computing_structure_solution SHELXS86
_diffrn_detector_area_resol_mean 10.00
_diffrn_measurement_device_type 'Rigaku RAXIS-IV Imaging Plate'
_diffrn_measurement_method \w
_diffrn_radiation_type 'Mo K\a'
_diffrn_radiation_wavelength 0.7107
_diffrn_reflns_av_R_equivalents 0.000
_diffrn_reflns_limit_h_max 16
_diffrn_reflns_limit_h_min 0
_diffrn_reflns_limit_k_max 23
_diffrn_reflns_limit_k_min -23
_diffrn_reflns_limit_l_max 13
_diffrn_reflns_limit_l_min -15
_diffrn_reflns_number 24065
_diffrn_reflns_theta_max 27.48
_exptl_absorpt_coefficient_mu 0.612
_exptl_absorpt_correction_T_max 0.941
_exptl_absorpt_correction_T_min 0.761
_exptl_absorpt_correction_type multi-scan
_exptl_absorpt_process_details '(Higashi, 1995)'
_exptl_crystal_colour unknown
_exptl_crystal_density_diffrn 1.238
_exptl_crystal_density_method 'not measured'
_exptl_crystal_description unknown
_exptl_crystal_size_max 0.100
_exptl_crystal_size_mid 0.100
_exptl_crystal_size_min 0.100
_refine_diff_density_max 0.88
_refine_diff_density_min -2.03
_refine_ls_extinction_coef 0.0000
_refine_ls_extinction_expression Fc^*^=kFc[1+0.001xFc^2^\l^3^/sin(2\q)]^-1/4^
_refine_ls_extinction_method SHELXL
_refine_ls_goodness_of_fit_ref 1.206
_refine_ls_hydrogen_treatment noref
_refine_ls_number_parameters 691
_refine_ls_number_reflns 11043
_refine_ls_R_factor_gt 0.0551
_refine_ls_shift/su_max -0.0310
_refine_ls_structure_factor_coef Fsqd
_refine_ls_weighting_details 'w = 1/[\s^2^(Fo^2^) + (0.1000P)^2^+0.0000P] where P=(Fo^2^+2Fc^2^)/3'
_refine_ls_weighting_scheme calc
_refine_ls_wR_factor_ref 0.1552
_reflns_number_gt 11043
_reflns_number_total 12688
_reflns_threshold_expression >2.0sigma(I)
_cod_data_source_file b307262m.txt
_cod_data_source_block 6c(Co)
_cod_original_sg_symbol_H-M 'P -1         '
_cod_original_formula_sum 'C51 H83.50 B2 Co N16.50 O2 Pd '
_cod_database_code 7013382

loop_
_symmetry_equiv_pos_as_xyz
x,y,z
-x,-y,-z

loop_
_atom_site_label
_atom_site_type_symbol
_atom_site_fract_x
_atom_site_fract_y
_atom_site_fract_z
_atom_site_U_iso_or_equiv
_atom_site_adp_type
_atom_site_occupancy
_atom_site_calc_flag
_atom_site_refinement_flags
_atom_site_disorder_assembly
_atom_site_disorder_group
Pd(1) Pd -0.06448(2) 0.37500(1) -0.19476(2) 0.02829(8) Uani 1.00 d . . .
Co(1) Co 0.12609(3) 0.26720(2) -0.13791(4) 0.0317(1) Uani 1.00 d . . .
O(1) O -0.0314(2) 0.2826(1) -0.1578(2) 0.0387(5) Uani 1.00 d . . .
O(2) O 0.0891(2) 0.3586(1) -0.1855(2) 0.0386(5) Uani 1.00 d . . .
N(11) N 0.3011(2) 0.2754(1) -0.0633(2) 0.0334(5) Uani 1.00 d . . .
N(12) N 0.3643(2) 0.2206(1) -0.0700(2) 0.0324(5) Uani 1.00 d . . .
N(21) N 0.1681(2) 0.1860(1) -0.0295(3) 0.0394(6) Uani 1.00 d . . .
N(22) N 0.2483(2) 0.1428(1) -0.0393(3) 0.0422(6) Uani 1.00 d . . .
N(31) N 0.1359(2) 0.2076(1) -0.2796(3) 0.0393(6) Uani 1.00 d . . .
N(32) N 0.2224(2) 0.1618(1) -0.2528(3) 0.0423(6) Uani 1.00 d . . .
N(41) N -0.0803(2) 0.4681(1) -0.2236(2) 0.0326(5) Uani 1.00 d . . .
N(42) N -0.1754(2) 0.4957(1) -0.3081(2) 0.0325(5) Uani 1.00 d . . .
N(51) N -0.2166(2) 0.3844(1) -0.1971(2) 0.0315(5) Uani 1.00 d . . .
N(52) N -0.2990(2) 0.4238(1) -0.2749(2) 0.0340(5) Uani 1.00 d . . .
N(61) N -0.2507(2) 0.4445(1) -0.5570(3) 0.0454(6) Uani 1.00 d . . .
N(62) N -0.2805(2) 0.4160(1) -0.4784(2) 0.0380(5) Uani 1.00 d . . .
N(71) N 0.4055(6) 0.2425(3) 0.5307(6) 0.128(2) Uani 1.00 d . . .
N(72) N 0.5691(6) 0.1418(3) 0.2947(7) 0.134(2) Uani 1.00 d . . .
N(73) N -0.2087(4) 0.1904(2) -0.2615(5) 0.090(1) Uani 1.00 d . . .
N(74) N 0.8667(7) 0.0029(4) 0.7459(7) 0.179(4) Uani 1.00 d . . .
N(75) N 1.0000 0.5000 0.5000 0.132(4) Uani 1.00 d S . .
C(11) C 0.3725(2) 0.3212(1) -0.0088(3) 0.0348(6) Uani 1.00 d . . .
C(12) C 0.4804(3) 0.2962(1) 0.0193(3) 0.0355(6) Uani 1.00 d . . .
C(13) C 0.4725(2) 0.2325(1) -0.0195(3) 0.0331(6) Uani 1.00 d . . .
C(14) C 0.3364(3) 0.3874(2) 0.0216(4) 0.0461(8) Uani 1.00 d . . .
C(15) C 0.4024(4) 0.4373(2) 0.0112(5) 0.070(1) Uani 1.00 d . . .
C(16) C 0.3137(5) 0.3937(2) 0.1276(5) 0.084(2) Uani 1.00 d . . .
C(17) C 0.5639(3) 0.1829(1) -0.0140(3) 0.0392(6) Uani 1.00 d . . .
C(18) C 0.5785(4) 0.1784(2) -0.1321(4) 0.062(1) Uani 1.00 d . . .
C(19) C 0.6721(3) 0.1980(2) 0.0945(4) 0.0584(10) Uani 1.00 d . . .
C(21) C 0.1364(3) 0.1638(2) 0.0490(4) 0.0513(9) Uani 1.00 d . . .
C(22) C 0.1978(4) 0.1071(2) 0.0937(5) 0.068(1) Uani 1.00 d . . .
C(23) C 0.2665(3) 0.0950(2) 0.0369(5) 0.061(1) Uani 1.00 d . . .
C(24) C 0.0517(4) 0.1986(2) 0.0870(5) 0.064(1) Uani 1.00 d . . .
C(25) C 0.1036(6) 0.2421(4) 0.1986(8) 0.145(3) Uani 1.00 d . . .
C(26) C -0.0230(6) 0.1557(3) 0.1005(8) 0.113(2) Uani 1.00 d . . .
C(27) C 0.3505(5) 0.0398(2) 0.0476(7) 0.089(2) Uani 1.00 d . . .
C(28) C 0.3907(6) 0.0098(3) 0.1704(7) 0.121(3) Uani 1.00 d . . .
C(29) C 0.2996(7) -0.0110(3) -0.0543(8) 0.147(4) Uani 1.00 d . . .
C(31) C 0.0735(3) 0.2012(2) -0.3990(3) 0.0522(8) Uani 1.00 d . . .
C(32) C 0.1196(4) 0.1512(2) -0.4501(4) 0.071(1) Uani 1.00 d . . .
C(33) C 0.2121(3) 0.1277(2) -0.3567(4) 0.062(1) Uani 1.00 d . . .
C(34) C -0.0297(3) 0.2424(2) -0.4601(4) 0.062(1) Uani 1.00 d . . .
C(35) C -0.0116(6) 0.2922(4) -0.5280(8) 0.134(3) Uani 1.00 d . . .
C(36) C -0.1252(5) 0.2032(3) -0.5412(7) 0.117(3) Uani 1.00 d . . .
C(37) C 0.2910(4) 0.0711(3) -0.3616(5) 0.083(2) Uani 1.00 d . . .
C(38) C 0.3348(5) 0.0784(3) -0.4537(7) 0.112(3) Uani 1.00 d . . .
C(39) C 0.2337(6) 0.0092(3) -0.3898(7) 0.110(2) Uani 1.00 d . . .
C(41) C -0.0064(3) 0.5137(1) -0.1733(3) 0.0343(6) Uani 1.00 d . . .
C(42) C -0.0558(3) 0.5703(1) -0.2297(3) 0.0402(6) Uani 1.00 d . . .
C(43) C -0.1603(3) 0.5575(1) -0.3127(3) 0.0388(6) Uani 1.00 d . . .
C(44) C 0.1032(3) 0.5020(2) -0.0731(3) 0.0434(7) Uani 1.00 d . . .
C(45) C -0.2473(3) 0.6011(2) -0.3995(4) 0.0524(9) Uani 1.00 d . . .
C(51) C -0.2551(2) 0.3614(1) -0.1241(3) 0.0348(6) Uani 1.00 d . . .
C(52) C -0.3643(3) 0.3857(2) -0.1562(3) 0.0420(7) Uani 1.00 d . . .
C(53) C -0.3890(3) 0.4245(2) -0.2509(3) 0.0393(6) Uani 1.00 d . . .
C(54) C -0.1858(3) 0.3196(2) -0.0241(3) 0.0428(7) Uani 1.00 d . . .
C(55) C -0.4950(3) 0.4622(2) -0.3204(4) 0.0548(9) Uani 1.00 d . . .
C(61) C -0.2793(3) 0.4054(2) -0.6563(3) 0.0489(8) Uani 1.00 d . . .
C(62) C -0.3272(3) 0.3525(2) -0.6440(3) 0.0523(8) Uani 1.00 d . . .
C(63) C -0.3280(3) 0.3606(2) -0.5311(3) 0.0462(7) Uani 1.00 d . . .
C(64) C -0.2551(4) 0.4218(3) -0.7603(4) 0.072(1) Uani 1.00 d . . .
C(65) C -0.3707(5) 0.3176(2) -0.4711(4) 0.071(1) Uani 1.00 d . . .
C(71) C 0.3688(5) 0.2705(3) 0.5949(5) 0.084(1) Uani 1.00 d . . .
C(72) C 0.3277(5) 0.3022(3) 0.6740(5) 0.086(2) Uani 1.00 d . . .
C(73) C 0.4978(5) 0.1803(3) 0.2741(5) 0.086(2) Uani 1.00 d . . .
C(74) C 0.4097(5) 0.2271(3) 0.2479(5) 0.082(1) Uani 1.00 d . . .
C(75) C -0.2762(4) 0.1592(2) -0.3224(5) 0.066(1) Uani 1.00 d . . .
C(76) C -0.3636(5) 0.1190(3) -0.4009(5) 0.088(2) Uani 1.00 d . . .
C(77) C 0.9309(5) 0.0355(3) 0.7513(6) 0.091(2) Uani 1.00 d . . .
C(78) C 1.0077(5) 0.0784(3) 0.7540(8) 0.118(3) Uani 1.00 d . . .
C(79) C 1.072(1) 0.4621(5) 0.576(1) 0.079(3) Uani 0.50 d P . .
C(80) C 1.129(1) 0.4265(5) 0.640(1) 0.096(4) Uani 0.50 d P . .
B(1) B 0.3071(3) 0.1570(2) -0.1197(4) 0.0381(7) Uani 1.00 d . . .
B(2) B -0.2832(3) 0.4599(2) -0.3706(3) 0.0362(7) Uani 1.00 d . . .
H(1) H 0.3618 0.1230 -0.1151 0.0450 Uiso 1.00 calc . . .
H(2) H 0.5462 0.3192 0.0569 0.0435 Uiso 1.00 calc . . .
H(3) H 0.2647 0.3943 -0.0433 0.0561 Uiso 1.00 calc . . .
H(4) H 0.4778 0.4310 0.0690 0.0696 Uiso 1.00 calc . . .
H(5) H 0.3729 0.4786 0.0276 0.0696 Uiso 1.00 calc . . .
H(6) H 0.3993 0.4346 -0.0697 0.0696 Uiso 1.00 calc . . .
H(7) H 0.3804 0.3842 0.1981 0.0838 Uiso 1.00 calc . . .
H(8) H 0.2594 0.3645 0.1185 0.0838 Uiso 1.00 calc . . .
H(9) H 0.2860 0.4366 0.1373 0.0838 Uiso 1.00 calc . . .
H(10) H 0.5433 0.1423 -0.0044 0.0462 Uiso 1.00 calc . . .
H(11) H 0.6400 0.1489 -0.1251 0.0616 Uiso 1.00 calc . . .
H(12) H 0.5921 0.2197 -0.1482 0.0616 Uiso 1.00 calc . . .
H(13) H 0.5125 0.1636 -0.1977 0.0616 Uiso 1.00 calc . . .
H(14) H 0.7306 0.1688 0.0913 0.0584 Uiso 1.00 calc . . .
H(15) H 0.6645 0.1939 0.1689 0.0584 Uiso 1.00 calc . . .
H(16) H 0.6891 0.2409 0.0917 0.0584 Uiso 1.00 calc . . .
H(17) H 0.1911 0.0822 0.1516 0.0827 Uiso 1.00 calc . . .
H(18) H 0.0085 0.2267 0.0246 0.0757 Uiso 1.00 calc . . .
H(19) H 0.1578 0.2180 0.2632 0.1447 Uiso 1.00 calc . . .
H(20) H 0.0476 0.2612 0.2235 0.1447 Uiso 1.00 calc . . .
H(21) H 0.1386 0.2750 0.1807 0.1447 Uiso 1.00 calc . . .
H(22) H -0.0764 0.1805 0.1229 0.1126 Uiso 1.00 calc . . .
H(23) H 0.0193 0.1267 0.1627 0.1126 Uiso 1.00 calc . . .
H(24) H -0.0604 0.1319 0.0246 0.1126 Uiso 1.00 calc . . .
H(25) H 0.4137 0.0543 0.0408 0.1076 Uiso 1.00 calc . . .
H(26) H 0.3310 -0.0103 0.1745 0.1213 Uiso 1.00 calc . . .
H(27) H 0.4163 0.0424 0.2350 0.1213 Uiso 1.00 calc . . .
H(28) H 0.4502 -0.0215 0.1786 0.1213 Uiso 1.00 calc . . .
H(29) H 0.2378 -0.0270 -0.0472 0.1471 Uiso 1.00 calc . . .
H(30) H 0.3540 -0.0454 -0.0483 0.1471 Uiso 1.00 calc . . .
H(31) H 0.2751 0.0073 -0.1317 0.1471 Uiso 1.00 calc . . .
H(32) H 0.0915 0.1354 -0.5330 0.0866 Uiso 1.00 calc . . .
H(33) H -0.0476 0.2653 -0.3970 0.0728 Uiso 1.00 calc . . .
H(34) H 0.0580 0.3102 -0.4796 0.1342 Uiso 1.00 calc . . .
H(35) H -0.0700 0.3252 -0.5454 0.1342 Uiso 1.00 calc . . .
H(36) H -0.0112 0.2733 -0.6031 0.1342 Uiso 1.00 calc . . .
H(37) H -0.1908 0.2308 -0.5760 0.1166 Uiso 1.00 calc . . .
H(38) H -0.1366 0.1728 -0.4940 0.1166 Uiso 1.00 calc . . .
H(39) H -0.1089 0.1811 -0.6052 0.1166 Uiso 1.00 calc . . .
H(40) H 0.3532 0.0694 -0.2836 0.1020 Uiso 1.00 calc . . .
H(41) H 0.3855 0.0427 -0.4529 0.1123 Uiso 1.00 calc . . .
H(42) H 0.3725 0.1172 -0.4347 0.1123 Uiso 1.00 calc . . .
H(43) H 0.2747 0.0798 -0.5331 0.1123 Uiso 1.00 calc . . .
H(44) H 0.2107 0.0029 -0.3266 0.1097 Uiso 1.00 calc . . .
H(45) H 0.2839 -0.0257 -0.3944 0.1097 Uiso 1.00 calc . . .
H(46) H 0.1701 0.0111 -0.4664 0.1097 Uiso 1.00 calc . . .
H(47) H -0.3432 0.4907 -0.4015 0.0435 Uiso 1.00 calc . . .
H(48) H -0.0228 0.6105 -0.2133 0.0483 Uiso 1.00 calc . . .
H(49) H 0.1054 0.4624 -0.0385 0.0434 Uiso 1.00 calc . . .
H(50) H 0.1166 0.5362 -0.0115 0.0434 Uiso 1.00 calc . . .
H(51) H 0.1590 0.4997 -0.1040 0.0434 Uiso 1.00 calc . . .
H(52) H -0.2171 0.6412 -0.3955 0.0524 Uiso 1.00 calc . . .
H(53) H -0.3090 0.6080 -0.3777 0.0524 Uiso 1.00 calc . . .
H(54) H -0.2716 0.5820 -0.4809 0.0524 Uiso 1.00 calc . . .
H(55) H -0.4117 0.3765 -0.1200 0.0498 Uiso 1.00 calc . . .
H(56) H -0.2097 0.3264 0.0408 0.0428 Uiso 1.00 calc . . .
H(57) H -0.1098 0.3295 0.0059 0.0428 Uiso 1.00 calc . . .
H(58) H -0.1930 0.2757 -0.0542 0.0428 Uiso 1.00 calc . . .
H(59) H -0.4827 0.5070 -0.3065 0.0548 Uiso 1.00 calc . . .
H(60) H -0.5500 0.4534 -0.2932 0.0548 Uiso 1.00 calc . . .
H(61) H -0.5202 0.4505 -0.4058 0.0548 Uiso 1.00 calc . . .
H(62) H -0.3554 0.3177 -0.7021 0.0626 Uiso 1.00 calc . . .
H(63) H -0.1838 0.4029 -0.7507 0.0719 Uiso 1.00 calc . . .
H(64) H -0.2554 0.4673 -0.7609 0.0719 Uiso 1.00 calc . . .
H(65) H -0.3106 0.4056 -0.8357 0.0719 Uiso 1.00 calc . . .
H(66) H -0.4363 0.3375 -0.4658 0.0712 Uiso 1.00 calc . . .
H(67) H -0.3154 0.3099 -0.3907 0.0712 Uiso 1.00 calc . . .
H(68) H -0.3876 0.2778 -0.5184 0.0712 Uiso 1.00 calc . . .
H(69) H 0.3869 0.3102 0.7523 0.0862 Uiso 1.00 calc . . .
H(70) H 0.2757 0.2765 0.6827 0.0862 Uiso 1.00 calc . . .
H(71) H 0.2902 0.3421 0.6420 0.0862 Uiso 1.00 calc . . .
H(72) H 0.4342 0.2672 0.2402 0.0821 Uiso 1.00 calc . . .
H(73) H 0.3860 0.2313 0.3129 0.0821 Uiso 1.00 calc . . .
H(74) H 0.3495 0.2148 0.1730 0.0821 Uiso 1.00 calc . . .
H(75) H -0.4335 0.1383 -0.4067 0.0880 Uiso 1.00 calc . . .
H(76) H -0.3513 0.0780 -0.3676 0.0880 Uiso 1.00 calc . . .
H(77) H -0.3637 0.1140 -0.4806 0.0880 Uiso 1.00 calc . . .
H(78) H 1.0799 0.0662 0.8139 0.1174 Uiso 1.00 calc . . .
H(79) H 0.9856 0.1207 0.7743 0.1174 Uiso 1.00 calc . . .
H(80) H 1.0095 0.0768 0.6753 0.1174 Uiso 1.00 calc . . .
H(81) H 1.0894 0.4044 0.6723 0.0971 Uiso 0.50 calc P . .
H(82) H 1.1871 0.4486 0.7057 0.0971 Uiso 0.50 calc P . .
H(83) H 1.1619 0.3967 0.5978 0.0971 Uiso 0.50 calc P . .

loop_
_atom_site_aniso_label
_atom_site_aniso_U_11
_atom_site_aniso_U_22
_atom_site_aniso_U_33
_atom_site_aniso_U_12
_atom_site_aniso_U_13
_atom_site_aniso_U_23
Pd(1) 0.0248(1) 0.0284(1) 0.0317(1) -0.00014(7) 0.01204(9) 0.00201(7)
Co(1) 0.0268(2) 0.0291(2) 0.0399(2) 0.0012(1) 0.0149(2) 0.0030(1)
O(1) 0.031(1) 0.037(1) 0.050(1) 0.0013(8) 0.0181(10) 0.0055(9)
O(2) 0.029(1) 0.036(1) 0.051(1) 0.0012(8) 0.0176(10) 0.0048(9)
N(11) 0.027(1) 0.032(1) 0.041(1) -0.0004(9) 0.014(1) 0.0009(9)
N(12) 0.027(1) 0.033(1) 0.038(1) 0.0031(9) 0.014(1) 0.0025(9)
N(21) 0.034(1) 0.034(1) 0.053(2) 0.0034(9) 0.020(1) 0.011(1)
N(22) 0.035(1) 0.030(1) 0.063(2) 0.0044(9) 0.022(1) 0.011(1)
N(31) 0.032(1) 0.036(1) 0.045(1) 0.0023(9) 0.014(1) -0.0052(10)
N(32) 0.028(1) 0.041(1) 0.050(2) 0.0007(10) 0.013(1) -0.010(1)
N(41) 0.027(1) 0.038(1) 0.030(1) -0.0018(9) 0.0099(10) 0.0004(9)
N(42) 0.030(1) 0.033(1) 0.031(1) 0.0024(9) 0.0095(10) 0.0046(9)
N(51) 0.029(1) 0.035(1) 0.031(1) -0.0014(9) 0.0128(10) 0.0019(9)
N(52) 0.025(1) 0.040(1) 0.033(1) 0.0033(9) 0.0100(10) 0.0030(9)
N(61) 0.040(2) 0.063(2) 0.035(1) -0.008(1) 0.017(1) 0.001(1)
N(62) 0.034(1) 0.046(1) 0.031(1) -0.0059(10) 0.011(1) -0.0019(10)
N(71) 0.157(6) 0.135(5) 0.117(5) 0.007(4) 0.081(5) 0.026(4)
N(72) 0.111(5) 0.137(5) 0.141(6) 0.013(4) 0.039(4) 0.031(4)
N(73) 0.074(3) 0.071(3) 0.125(4) -0.020(2) 0.039(3) -0.006(2)
N(74) 0.159(7) 0.187(7) 0.168(7) -0.093(6) 0.012(5) 0.084(6)
N(75) 0.087(6) 0.21(1) 0.101(7) -0.041(7) 0.047(5) -0.039(7)
C(11) 0.031(1) 0.035(1) 0.037(2) -0.001(1) 0.013(1) 0.001(1)
C(12) 0.030(1) 0.036(2) 0.038(2) -0.002(1) 0.012(1) 0.002(1)
C(13) 0.029(1) 0.036(1) 0.035(1) 0.001(1) 0.014(1) 0.006(1)
C(14) 0.033(2) 0.038(2) 0.062(2) -0.004(1) 0.016(2) -0.008(1)
C(15) 0.073(3) 0.041(2) 0.095(4) -0.004(2) 0.036(3) 0.000(2)
C(16) 0.141(5) 0.053(3) 0.081(3) 0.009(3) 0.073(4) -0.001(2)
C(17) 0.028(1) 0.036(2) 0.053(2) 0.004(1) 0.018(1) 0.006(1)
C(18) 0.058(2) 0.067(2) 0.068(3) 0.011(2) 0.038(2) 0.002(2)
C(19) 0.032(2) 0.063(2) 0.071(3) 0.005(1) 0.014(2) 0.003(2)
C(21) 0.042(2) 0.045(2) 0.075(3) 0.006(1) 0.029(2) 0.025(2)
C(22) 0.060(2) 0.054(2) 0.109(4) 0.016(2) 0.048(3) 0.046(2)
C(23) 0.050(2) 0.038(2) 0.104(3) 0.007(1) 0.038(2) 0.029(2)
C(24) 0.062(3) 0.067(3) 0.084(3) 0.019(2) 0.049(2) 0.037(2)
C(25) 0.112(6) 0.144(6) 0.197(9) -0.004(5) 0.099(6) -0.063(6)
C(26) 0.102(5) 0.104(5) 0.182(8) -0.004(3) 0.108(5) 0.011(4)
C(27) 0.084(3) 0.050(3) 0.164(6) 0.027(2) 0.080(4) 0.048(3)
C(28) 0.096(5) 0.073(4) 0.158(7) 0.032(3) 0.016(4) 0.049(4)
C(29) 0.184(9) 0.089(5) 0.150(7) 0.077(5) 0.065(6) 0.026(4)
C(31) 0.038(2) 0.063(2) 0.045(2) 0.002(1) 0.011(2) -0.009(2)
C(32) 0.053(2) 0.088(3) 0.053(2) 0.010(2) 0.012(2) -0.026(2)
C(33) 0.044(2) 0.068(3) 0.060(2) 0.006(2) 0.016(2) -0.023(2)
C(34) 0.043(2) 0.084(3) 0.044(2) 0.012(2) 0.008(2) -0.004(2)
C(35) 0.077(4) 0.146(6) 0.168(8) 0.033(4) 0.035(5) 0.081(6)
C(36) 0.048(3) 0.112(5) 0.138(6) 0.003(3) -0.009(3) 0.003(4)
C(37) 0.061(3) 0.086(3) 0.074(3) 0.019(2) 0.015(2) -0.036(2)
C(38) 0.078(4) 0.101(4) 0.175(7) -0.015(3) 0.082(5) -0.058(4)
C(39) 0.129(6) 0.073(4) 0.133(6) 0.028(3) 0.070(5) -0.003(3)
C(41) 0.034(1) 0.034(1) 0.038(2) -0.006(1) 0.017(1) -0.003(1)
C(42) 0.041(2) 0.033(2) 0.044(2) -0.005(1) 0.015(1) 0.003(1)
C(43) 0.044(2) 0.035(2) 0.039(2) 0.000(1) 0.018(1) 0.005(1)
C(44) 0.036(2) 0.040(2) 0.048(2) -0.006(1) 0.010(1) -0.001(1)
C(45) 0.055(2) 0.040(2) 0.051(2) 0.003(1) 0.009(2) 0.013(1)
C(51) 0.032(1) 0.041(2) 0.036(2) -0.006(1) 0.019(1) -0.001(1)
C(52) 0.033(2) 0.049(2) 0.047(2) -0.003(1) 0.021(1) 0.002(1)
C(53) 0.028(1) 0.046(2) 0.041(2) -0.003(1) 0.013(1) 0.001(1)
C(54) 0.043(2) 0.048(2) 0.042(2) 0.003(1) 0.022(1) 0.012(1)
C(55) 0.028(2) 0.073(2) 0.062(2) 0.008(1) 0.016(2) 0.013(2)
C(61) 0.039(2) 0.069(2) 0.036(2) 0.001(1) 0.015(1) -0.002(1)
C(62) 0.048(2) 0.060(2) 0.040(2) -0.005(2) 0.012(2) -0.008(1)
C(63) 0.047(2) 0.047(2) 0.036(2) -0.009(1) 0.010(1) -0.005(1)
C(64) 0.069(3) 0.107(4) 0.045(2) -0.011(2) 0.030(2) -0.007(2)
C(65) 0.103(4) 0.059(3) 0.050(2) -0.038(2) 0.026(2) -0.012(2)
C(71) 0.087(4) 0.095(4) 0.077(3) -0.003(3) 0.037(3) 0.031(3)
C(72) 0.082(4) 0.115(4) 0.063(3) -0.009(3) 0.029(3) 0.030(3)
C(73) 0.085(4) 0.093(4) 0.075(4) -0.013(3) 0.024(3) 0.017(3)
C(74) 0.078(3) 0.103(4) 0.057(3) 0.000(3) 0.020(3) 0.014(2)
C(75) 0.062(3) 0.061(3) 0.082(3) -0.007(2) 0.037(2) -0.001(2)
C(76) 0.084(4) 0.100(4) 0.080(4) -0.023(3) 0.035(3) -0.020(3)
C(77) 0.088(4) 0.084(4) 0.083(4) -0.026(3) 0.011(3) 0.015(3)
C(78) 0.076(4) 0.084(4) 0.198(8) -0.023(3) 0.063(5) -0.016(4)
C(79) 0.117(10) 0.063(6) 0.093(8) -0.014(6) 0.077(8) 0.002(5)
C(80) 0.17(1) 0.051(6) 0.112(9) 0.009(6) 0.108(10) 0.027(5)
B(1) 0.030(2) 0.029(2) 0.054(2) -0.001(1) 0.016(2) 0.000(1)
B(2) 0.031(2) 0.041(2) 0.036(2) 0.001(1) 0.014(1) 0.005(1)

loop_
_atom_type_symbol
_atom_type_description
_atom_type_scat_dispersion_real
_atom_type_scat_dispersion_imag
_atom_type_scat_source
C C 0.003 0.002
;International Tables for Crystallography
(1992, Vol. C, Tables 4.2.6.8 and 6.1.1.4)
;
H H 0.000 0.000
;International Tables for Crystallography
(1992, Vol. C, Table 6.1.1.4)
;
O O 0.011 0.006
;International Tables for Crystallography
(1992, Vol. C, Tables 4.2.6.8 and 6.1.1.4)
;
N N 0.006 0.003
;International Tables for Crystallography
(1992, Vol. C, Tables 4.2.6.8 and 6.1.1.4)
;
Pd Pd -0.999 1.007
;International Tables for Crystallography
(1992, Vol. C, Tables 4.2.6.8 and 6.1.1.4)
;
Co Co 0.349 0.972
;International Tables for Crystallography
(1992, Vol. C, Tables 4.2.6.8 and 6.1.1.4)
;
B B 0.001 0.001
;International Tables for Crystallography
(1992, Vol. C, Tables 4.2.6.8 and 6.1.1.4)
;

loop_
_geom_angle_atom_site_label_1
_geom_angle_atom_site_label_2
_geom_angle_atom_site_label_3
_geom_angle
_geom_angle_site_symmetry_1
_geom_angle_site_symmetry_2
_geom_angle_site_symmetry_3
_geom_angle_publ_flag
O(1) Pd(1) O(2) 77.6(1) . . . yes
O(1) Pd(1) N(41) 173.96(10) . . . yes
O(1) Pd(1) N(51) 97.6(1) . . . yes
O(2) Pd(1) N(41) 96.9(1) . . . yes
O(2) Pd(1) N(51) 175.11(10) . . . yes
N(41) Pd(1) N(51) 87.8(1) . . . yes
O(1) Co(1) O(2) 77.17(10) . . . yes
O(1) Co(1) N(11) 159.31(10) . . . yes
O(1) Co(1) N(21) 97.3(1) . . . yes
O(1) Co(1) N(31) 111.01(10) . . . yes
O(2) Co(1) N(11) 94.25(9) . . . yes
O(2) Co(1) N(21) 160.2(1) . . . yes
O(2) Co(1) N(31) 110.9(1) . . . yes
N(11) Co(1) N(21) 84.4(1) . . . yes
N(11) Co(1) N(31) 89.6(1) . . . yes
N(21) Co(1) N(31) 88.8(1) . . . yes
Pd(1) O(1) Co(1) 102.6(1) . . . yes
Pd(1) O(2) Co(1) 102.4(1) . . . yes
Co(1) N(11) N(12) 116.4(2) . . . yes
Co(1) N(11) C(11) 137.5(2) . . . yes
N(12) N(11) C(11) 106.1(2) . . . yes
N(11) N(12) C(13) 110.1(2) . . . yes
N(11) N(12) B(1) 119.1(2) . . . yes
C(13) N(12) B(1) 130.6(2) . . . yes
Co(1) N(21) N(22) 116.4(3) . . . yes
Co(1) N(21) C(21) 136.9(2) . . . yes
N(22) N(21) C(21) 106.7(3) . . . yes
N(21) N(22) C(23) 108.9(4) . . . yes
N(21) N(22) B(1) 119.4(3) . . . yes
C(23) N(22) B(1) 131.5(3) . . . yes
Co(1) N(31) N(32) 118.3(2) . . . yes
Co(1) N(31) C(31) 134.3(2) . . . yes
N(32) N(31) C(31) 107.4(3) . . . yes
N(31) N(32) C(33) 108.7(3) . . . yes
N(31) N(32) B(1) 118.8(3) . . . yes
C(33) N(32) B(1) 132.4(3) . . . yes
Pd(1) N(41) N(42) 121.9(2) . . . yes
Pd(1) N(41) C(41) 130.2(2) . . . yes
N(42) N(41) C(41) 107.8(2) . . . yes
N(41) N(42) C(43) 108.9(2) . . . yes
N(41) N(42) B(2) 121.8(2) . . . yes
C(43) N(42) B(2) 128.8(2) . . . yes
Pd(1) N(51) N(52) 121.6(2) . . . yes
Pd(1) N(51) C(51) 130.2(2) . . . yes
N(52) N(51) C(51) 107.9(3) . . . yes
N(51) N(52) C(53) 108.8(3) . . . yes
N(51) N(52) B(2) 122.4(3) . . . yes
C(53) N(52) B(2) 128.8(2) . . . yes
N(62) N(61) C(61) 105.5(3) . . . yes
N(61) N(62) C(63) 110.1(3) . . . yes
N(61) N(62) B(2) 114.8(3) . . . yes
C(63) N(62) B(2) 132.5(3) . . . yes
C(79) N(75) C(79) 180.0 . . 2_766 yes
N(11) C(11) C(12) 109.9(2) . . . yes
N(11) C(11) C(14) 122.5(3) . . . yes
C(12) C(11) C(14) 127.5(3) . . . yes
C(11) C(12) C(13) 106.2(3) . . . yes
N(12) C(13) C(12) 107.7(3) . . . yes
N(12) C(13) C(17) 123.6(2) . . . yes
C(12) C(13) C(17) 128.7(3) . . . yes
C(11) C(14) C(15) 113.4(4) . . . yes
C(11) C(14) C(16) 114.7(3) . . . yes
C(15) C(14) C(16) 115.9(4) . . . yes
C(13) C(17) C(18) 110.4(3) . . . yes
C(13) C(17) C(19) 110.9(3) . . . yes
C(18) C(17) C(19) 110.8(4) . . . yes
N(21) C(21) C(22) 110.1(4) . . . yes
N(21) C(21) C(24) 122.9(3) . . . yes
C(22) C(21) C(24) 126.9(5) . . . yes
C(21) C(22) C(23) 106.1(5) . . . yes
N(22) C(23) C(22) 108.2(3) . . . yes
N(22) C(23) C(27) 122.0(5) . . . yes
C(22) C(23) C(27) 129.8(5) . . . yes
C(21) C(24) C(25) 111.9(5) . . . yes
C(21) C(24) C(26) 113.0(4) . . . yes
C(25) C(24) C(26) 111.9(7) . . . yes
C(23) C(27) C(28) 111.4(6) . . . yes
C(23) C(27) C(29) 109.9(5) . . . yes
C(28) C(27) C(29) 109.0(5) . . . yes
N(31) C(31) C(32) 109.1(3) . . . yes
N(31) C(31) C(34) 122.1(4) . . . yes
C(32) C(31) C(34) 128.8(3) . . . yes
C(31) C(32) C(33) 106.4(4) . . . yes
N(32) C(33) C(32) 108.4(4) . . . yes
N(32) C(33) C(37) 123.5(3) . . . yes
C(32) C(33) C(37) 128.0(4) . . . yes
C(31) C(34) C(35) 111.3(5) . . . yes
C(31) C(34) C(36) 111.4(4) . . . yes
C(35) C(34) C(36) 111.5(5) . . . yes
C(33) C(37) C(38) 111.6(5) . . . yes
C(33) C(37) C(39) 110.6(5) . . . yes
C(38) C(37) C(39) 109.5(5) . . . yes
N(41) C(41) C(42) 107.8(2) . . . yes
N(41) C(41) C(44) 122.9(3) . . . yes
C(42) C(41) C(44) 129.2(3) . . . yes
C(41) C(42) C(43) 106.9(3) . . . yes
N(42) C(43) C(42) 108.5(2) . . . yes
N(42) C(43) C(45) 122.7(3) . . . yes
C(42) C(43) C(45) 128.9(3) . . . yes
N(51) C(51) C(52) 108.6(3) . . . yes
N(51) C(51) C(54) 122.6(3) . . . yes
C(52) C(51) C(54) 128.8(4) . . . yes
C(51) C(52) C(53) 106.3(4) . . . yes
N(52) C(53) C(52) 108.3(3) . . . yes
N(52) C(53) C(55) 122.9(3) . . . yes
C(52) C(53) C(55) 128.8(4) . . . yes
N(61) C(61) C(62) 111.1(4) . . . yes
N(61) C(61) C(64) 119.2(4) . . . yes
C(62) C(61) C(64) 129.7(4) . . . yes
C(61) C(62) C(63) 105.9(3) . . . yes
N(62) C(63) C(62) 107.4(4) . . . yes
N(62) C(63) C(65) 124.2(3) . . . yes
C(62) C(63) C(65) 128.4(3) . . . yes
N(71) C(71) C(72) 178.0(6) . . . yes
N(72) C(73) C(74) 179.4(6) . . . yes
N(73) C(75) C(76) 179.8(7) . . . yes
N(74) C(77) C(78) 177.2(7) . . . yes
N(75) C(79) C(80) 174(1) . . . yes
N(12) B(1) N(22) 108.4(3) . . . yes
N(12) B(1) N(32) 110.5(3) . . . yes
N(22) B(1) N(32) 109.9(3) . . . yes
N(42) B(2) N(52) 109.2(2) . . . yes
N(42) B(2) N(62) 110.3(3) . . . yes
N(52) B(2) N(62) 113.0(3) . . . yes

loop_
_geom_bond_atom_site_label_1
_geom_bond_atom_site_label_2
_geom_bond_distance
_geom_bond_site_symmetry_1
_geom_bond_site_symmetry_2
_geom_bond_publ_flag
Pd(1) O(1) 2.006(2) . . yes
Pd(1) O(2) 2.004(3) . . yes
Pd(1) N(41) 2.001(2) . . yes
Pd(1) N(51) 2.011(3) . . yes
Co(1) O(1) 2.011(3) . . yes
Co(1) O(2) 2.019(2) . . yes
Co(1) N(11) 2.140(2) . . yes
Co(1) N(21) 2.141(3) . . yes
Co(1) N(31) 2.073(3) . . yes
N(11) N(12) 1.381(3) . . yes
N(11) C(11) 1.345(4) . . yes
N(12) C(13) 1.350(4) . . yes
N(12) B(1) 1.551(4) . . yes
N(21) N(22) 1.375(4) . . yes
N(21) C(21) 1.328(6) . . yes
N(22) C(23) 1.367(6) . . yes
N(22) B(1) 1.547(6) . . yes
N(31) N(32) 1.379(4) . . yes
N(31) C(31) 1.334(4) . . yes
N(32) C(33) 1.351(6) . . yes
N(32) B(1) 1.538(4) . . yes
N(41) N(42) 1.370(3) . . yes
N(41) C(41) 1.356(4) . . yes
N(42) C(43) 1.346(4) . . yes
N(42) B(2) 1.549(4) . . yes
N(51) N(52) 1.374(3) . . yes
N(51) C(51) 1.339(5) . . yes
N(52) C(53) 1.348(5) . . yes
N(52) B(2) 1.539(5) . . yes
N(61) N(62) 1.378(5) . . yes
N(61) C(61) 1.327(4) . . yes
N(62) C(63) 1.354(4) . . yes
N(62) B(2) 1.541(5) . . yes
N(71) C(71) 1.17(1) . . yes
N(72) C(73) 1.148(9) . . yes
N(73) C(75) 1.119(6) . . yes
N(74) C(77) 1.13(1) . . yes
N(75) C(79) 1.29(1) . . yes
N(75) C(79) 1.29(1) . 2_766 yes
C(11) C(12) 1.395(4) . . yes
C(11) C(14) 1.497(4) . . yes
C(12) C(13) 1.379(4) . . yes
C(13) C(17) 1.513(4) . . yes
C(14) C(15) 1.482(7) . . yes
C(14) C(16) 1.430(8) . . yes
C(17) C(18) 1.516(7) . . yes
C(17) C(19) 1.526(4) . . yes
C(21) C(22) 1.398(5) . . yes
C(21) C(24) 1.498(7) . . yes
C(22) C(23) 1.354(9) . . yes
C(23) C(27) 1.511(7) . . yes
C(24) C(25) 1.501(9) . . yes
C(24) C(26) 1.477(10) . . yes
C(27) C(28) 1.53(1) . . yes
C(27) C(29) 1.524(9) . . yes
C(31) C(32) 1.396(7) . . yes
C(31) C(34) 1.496(5) . . yes
C(32) C(33) 1.365(5) . . yes
C(33) C(37) 1.528(7) . . yes
C(34) C(35) 1.49(1) . . yes
C(34) C(36) 1.507(7) . . yes
C(37) C(38) 1.49(1) . . yes
C(37) C(39) 1.515(8) . . yes
C(41) C(42) 1.396(4) . . yes
C(41) C(44) 1.473(4) . . yes
C(42) C(43) 1.370(4) . . yes
C(43) C(45) 1.500(4) . . yes
C(51) C(52) 1.399(4) . . yes
C(51) C(54) 1.485(4) . . yes
C(52) C(53) 1.378(5) . . yes
C(53) C(55) 1.502(4) . . yes
C(61) C(62) 1.387(6) . . yes
C(61) C(64) 1.502(7) . . yes
C(62) C(63) 1.367(6) . . yes
C(63) C(65) 1.500(7) . . yes
C(71) C(72) 1.386(10) . . yes
C(73) C(74) 1.408(8) . . yes
C(75) C(76) 1.445(7) . . yes
C(77) C(78) 1.42(1) . . yes
C(79) C(80) 1.11(2) . . yes

loop_
_geom_contact_atom_site_label_1
_geom_contact_atom_site_label_2
_geom_contact_distance
_geom_contact_site_symmetry_1
_geom_contact_site_symmetry_2
_geom_contact_publ_flag
O(2) C(80) 2.91(2) . 1_454 ?
N(11) C(72) 3.451(8) . 1_554 ?
N(12) C(72) 3.519(7) . 1_554 ?
N(21) C(78) 3.423(7) . 1_454 ?
N(22) C(78) 3.447(7) . 1_454 ?
N(31) C(78) 3.494(8) . 1_454 ?
N(32) C(78) 3.538(9) . 1_454 ?
N(61) C(79) 3.32(2) . 2_665 ?
N(61) N(75) 3.423(3) . 1_454 ?
N(61) C(55) 3.554(4) . 2_464 ?
N(71) C(65) 3.52(1) . 1_656 ?
N(72) C(76) 3.48(1) . 1_656 ?
N(73) C(78) 3.504(9) . 1_454 ?
N(73) C(77) 3.585(7) . 1_454 ?
N(74) C(22) 3.54(1) . 2_656 ?
C(18) C(75) 3.562(9) . 1_655 ?
C(35) C(80) 3.52(1) . 1_454 ?
C(45) C(71) 3.562(7) . 2_565 ?
C(64) C(79) 3.53(1) . 2_665 ?
C(72) C(80) 3.47(1) . 1_455 ?
C(75) C(77) 3.497(7) . 1_454 ?
Pd(1) N(42) 2.963(2) . . ?
Pd(1) N(52) 2.971(3) . . ?
Pd(1) Co(1) 3.1350(5) . . ?
Co(1) N(32) 2.985(3) . . ?
Co(1) N(22) 3.015(3) . . ?
Co(1) N(12) 3.020(3) . . ?
O(1) O(2) 2.513(4) . . ?
O(1) N(51) 3.023(3) . . ?
O(1) N(21) 3.119(3) . . ?
O(1) N(31) 3.366(4) . . ?
O(2) N(41) 2.996(3) . . ?
O(2) N(11) 3.049(3) . . ?
O(2) N(31) 3.371(3) . . ?
N(11) N(21) 2.875(4) . . ?
N(11) N(31) 2.969(3) . . ?
N(11) N(22) 3.015(4) . . ?
N(11) N(32) 3.088(3) . . ?
N(12) N(22) 2.512(4) . . ?
N(12) N(32) 2.538(3) . . ?
N(12) N(21) 3.026(4) . . ?
N(12) N(31) 3.057(3) . . ?
N(21) N(31) 2.949(4) . . ?
N(21) N(32) 3.070(5) . . ?
N(22) N(32) 2.526(5) . . ?
N(22) N(31) 3.044(4) . . ?
N(41) N(51) 2.782(4) . . ?
N(41) N(52) 2.945(4) . . ?
N(42) N(52) 2.517(4) . . ?
N(42) N(61) 2.886(4) . . ?
N(42) N(51) 3.012(4) . . ?

loop_
_geom_torsion_atom_site_label_1
_geom_torsion_atom_site_label_2
_geom_torsion_atom_site_label_3
_geom_torsion_atom_site_label_4
_geom_torsion
_geom_torsion_site_symmetry_1
_geom_torsion_site_symmetry_2
_geom_torsion_site_symmetry_3
_geom_torsion_site_symmetry_4
_geom_torsion_publ_flag
? ? ? ? ? ? ? ? ? ?
